data_2211817
loop_
_publ_author_name
'Bao-Han Zhou'
'Li-Ping Cao'
'Yu-Zhou Wang'
'Meng Gao'

_publ_section_title
;Diethyl
 2,13-dioxo-16,18-dioxa-1,3,12,14-tetraazapentacyclo[10.7.2.0^3,21^.0^5,10^.0^14,20^]undeca-5,7,9-triene-20,21-dicarboxylate
;
_journal_coeditor_code GK2039
_journal_issue 1
_journal_name_full 'Acta Crystallographica Section E'
_journal_page_first o65
_journal_page_last o66
_journal_paper_doi 10.1107/S1600536806050926
_journal_volume 63
_journal_year 2007
_chemical_formula_iupac 'C21 H24 N4 O8'
_chemical_formula_moiety 'C21 H24 N4 O8'
_chemical_formula_sum 'C21 H24 N4 O8'
_chemical_formula_weight 460.44
_chemical_name_systematic
;
Diethyl 2,13-dioxo-16,18-dioxa-1,3,12,14-
tetraazapentacyclo[10.7.2.0^3,21^.0^5,10^.0^14,20^]undeca-5,7,9-triene-
20,21-dicarboxylate
;
_space_group_IT_number 14
_symmetry_cell_setting monoclinic
_symmetry_space_group_name_Hall '-P 2ybc'
_symmetry_space_group_name_H-M 'P 1 21/c 1'
_atom_sites_solution_hydrogens geom
_atom_sites_solution_primary direct
_atom_sites_solution_secondary difmap
_audit_creation_method SHELXL97
_cell_angle_alpha 90.00
_cell_angle_beta 91.541(2)
_cell_angle_gamma 90.00
_cell_formula_units_Z 4
_cell_length_a 8.4954(8)
_cell_length_b 15.0557(13)
_cell_length_c 17.2379(16)
_cell_measurement_reflns_used 3801
_cell_measurement_temperature 298(2)
_cell_measurement_theta_max 25.4
_cell_measurement_theta_min 2.4
_cell_volume 2204.0(3)
_computing_cell_refinement 'SAINT (Bruker, 2001)'
_computing_data_collection 'SMART (Bruker, 2001)'
_computing_data_reduction SAINT
_computing_molecular_graphics 'PLATON (Spek, 2003)'
_computing_publication_material PLATON
_computing_structure_refinement 'SHELXL97 (Sheldrick, 1997)'
_computing_structure_solution 'SHELXS97 (Sheldrick, 1997)'
_diffrn_ambient_temperature 298(2)
_diffrn_measured_fraction_theta_full 0.996
_diffrn_measured_fraction_theta_max 0.996
_diffrn_measurement_device_type 'Bruker SMART 4K CCD area-detector'
_diffrn_measurement_method '\f and \w'
_diffrn_radiation_monochromator graphite
_diffrn_radiation_source 'fine-focus sealed tube'
_diffrn_radiation_type MoK\a
_diffrn_radiation_wavelength 0.71073
_diffrn_reflns_av_R_equivalents 0.0680
_diffrn_reflns_av_sigmaI/netI 0.0513
_diffrn_reflns_limit_h_max 5
_diffrn_reflns_limit_h_min -10
_diffrn_reflns_limit_k_max 17
_diffrn_reflns_limit_k_min -18
_diffrn_reflns_limit_l_max 21
_diffrn_reflns_limit_l_min -20
_diffrn_reflns_number 12355
_diffrn_reflns_theta_full 25.99
_diffrn_reflns_theta_max 25.99
_diffrn_reflns_theta_min 1.80
_diffrn_standards_decay_% 0
_diffrn_standards_number 0
_exptl_absorpt_coefficient_mu 0.108
_exptl_absorpt_correction_type none
_exptl_crystal_colour colourless
_exptl_crystal_density_diffrn 1.388
_exptl_crystal_density_method 'not measured'
_exptl_crystal_description block
_exptl_crystal_F_000 968
_exptl_crystal_size_max 0.30
_exptl_crystal_size_mid 0.20
_exptl_crystal_size_min 0.20
_refine_diff_density_max 0.835
_refine_diff_density_min -0.218
_refine_ls_extinction_method none
_refine_ls_goodness_of_fit_ref 1.006
_refine_ls_hydrogen_treatment constr
_refine_ls_matrix_type full
_refine_ls_number_parameters 376
_refine_ls_number_reflns 4325
_refine_ls_number_restraints 122
_refine_ls_restrained_S_all 1.088
_refine_ls_R_factor_all 0.0843
_refine_ls_R_factor_gt 0.0643
_refine_ls_shift/su_max 0.001
_refine_ls_shift/su_mean 0.000
_refine_ls_structure_factor_coef Fsqd
_refine_ls_weighting_details 'calc w = 1/[\s^2^(Fo^2^)+(0.1286P)^2^] where P=(Fo^2^+2Fc^2^)/3'
_refine_ls_weighting_scheme calc
_refine_ls_wR_factor_gt 0.1796
_refine_ls_wR_factor_ref 0.1960
_reflns_number_gt 3087
_reflns_number_total 4325
_reflns_threshold_expression I>2\s(I)
_cod_data_source_file gk2039.cif
_cod_data_source_block I
_cod_depositor_comments
;
The following automatic conversions were performed:
'_symmetry_cell_setting' value 'Monoclinic' changed to 'monoclinic'
according to '/home/saulius/struct/CIF-dictionaries/cif_core.dic'
dictionary named 'cif_core.dic' version 2.4.1 from 2010-06-29.

Automatic conversion script
Id: cif_fix_enum 1527 2010-12-29 10:47:43Z saulius 

The following automatic conversions were performed:

'_symmetry_cell_setting' value 'Monoclinic' changed to 'monoclinic'
according to /home/saulius/struct/CIF-dictionaries/cif_core.dic
dictionary named 'cif_core.dic' version 2.4.1 from 2010-06-29.

Automatic conversion script
Id: cif_fix_values 1715 2011-07-08 13:25:40Z adriana 
;
_cod_original_sg_symbol_H-M 'P 21/c'
_cod_database_code 2211817
_cod_database_fobs_code 2211817

loop_
_symmetry_equiv_pos_as_xyz
'x, y, z'
'-x, y+1/2, -z+1/2'
'-x, -y, -z'
'x, -y-1/2, z-1/2'

loop_
_atom_site_type_symbol
_atom_site_label
_atom_site_fract_x
_atom_site_fract_y
_atom_site_fract_z
_atom_site_U_iso_or_equiv
_atom_site_adp_type
_atom_site_calc_flag
_atom_site_refinement_flags
_atom_site_occupancy
_atom_site_disorder_assembly
_atom_site_disorder_group
C C1 0.0541(3) 0.06890(15) 1.08561(14) 0.0364(5) Uani d . 1 . .
C C2 -0.0688(3) 0.05135(19) 1.13462(17) 0.0503(7) Uani d . 1 . .
H H2 -0.1629 0.0824 1.1282 0.060 Uiso calc R 1 . .
C C3 -0.0543(4) -0.0113(2) 1.19282(18) 0.0635(9) Uani d . 1 . .
H H3 -0.1384 -0.0228 1.2248 0.076 Uiso calc R 1 . .
C C4 0.0847(4) -0.0567(2) 1.20335(18) 0.0613(8) Uani d . 1 . .
H H4 0.0955 -0.0982 1.2431 0.074 Uiso calc R 1 . .
C C5 0.2068(3) -0.04089(17) 1.15567(15) 0.0477(6) Uani d . 1 . .
H H5 0.3000 -0.0726 1.1629 0.057 Uiso calc R 1 . .
C C6 0.1952(3) 0.02168(15) 1.09638(13) 0.0358(5) Uani d . 1 . .
C C7 0.3346(3) 0.03534(15) 1.04531(15) 0.0392(6) Uani d . 1 A .
H H7A 0.4196 -0.0031 1.0634 0.047 Uiso calc R 1 . .
H H7B 0.3054 0.0173 0.9929 0.047 Uiso calc R 1 . .
C C8 0.0341(3) 0.13723(16) 1.02221(15) 0.0409(6) Uani d . 1 A .
H H8A 0.0414 0.1079 0.9723 0.049 Uiso calc R 1 . .
H H8B -0.0704 0.1629 1.0249 0.049 Uiso calc R 1 . .
C C9 0.1241(3) 0.28863(16) 1.06034(15) 0.0428(6) Uani d . 1 A .
C C10 0.4920(3) 0.15982(18) 1.10016(16) 0.0430(6) Uani d . 1 A .
C C11 0.3083(3) 0.19595(14) 1.00258(13) 0.0368(6) Uani d . 1 A .
C C12 0.3130(3) 0.18132(15) 0.91360(14) 0.0448(6) Uani d D 1 . .
O O3' 0.363(3) 0.1156(11) 0.882(3) 0.050(4) Uani d PDU 0.33(2) A 2
O O4' 0.2620(19) 0.2548(7) 0.8790(8) 0.042(3) Uani d PDU 0.33(2) A 2
C C13' 0.271(2) 0.2511(12) 0.7946(8) 0.054(4) Uani d PDU 0.33(2) A 2
H H13C 0.2343 0.1937 0.7760 0.065 Uiso calc PR 0.33(2) A 2
H H13D 0.3800 0.2580 0.7798 0.065 Uiso calc PR 0.33(2) A 2
C C14' 0.173(4) 0.324(2) 0.7584(11) 0.117(9) Uani d PDU 0.33(2) A 2
H H14D 0.0761 0.3290 0.7857 0.176 Uiso calc PR 0.33(2) A 2
H H14E 0.1493 0.3091 0.7050 0.176 Uiso calc PR 0.33(2) A 2
H H14F 0.2292 0.3786 0.7612 0.176 Uiso calc PR 0.33(2) A 2
O O5 0.4406(18) 0.4005(5) 0.9379(8) 0.079(3) Uani d PDU 0.514(11) A 1
O O6 0.6179(8) 0.2855(5) 0.9560(4) 0.074(2) Uani d PDU 0.514(11) A 1
C C17 0.7530(12) 0.3173(7) 0.9096(5) 0.096(3) Uani d PDU 0.514(11) A 1
H H17A 0.7743 0.3792 0.9215 0.115 Uiso calc PR 0.514(11) A 1
H H17B 0.8465 0.2831 0.9233 0.115 Uiso calc PR 0.514(11) A 1
C C18 0.7162(15) 0.3076(7) 0.8263(4) 0.121(4) Uani d PDU 0.514(11) A 1
H H18A 0.7099 0.2457 0.8134 0.182 Uiso calc PR 0.514(11) A 1
H H18B 0.7975 0.3351 0.7971 0.182 Uiso calc PR 0.514(11) A 1
H H18C 0.6171 0.3357 0.8141 0.182 Uiso calc PR 0.514(11) A 1
C C15 0.3917(3) 0.28388(15) 1.03130(14) 0.0418(6) Uani d . 1 . .
C C16 0.4850(4) 0.33147(19) 0.96881(19) 0.0678(10) Uani d D 1 A .
C C19 0.2767(4) 0.42308(16) 1.09315(17) 0.0526(7) Uani d . 1 . .
H H19A 0.3560 0.4570 1.0667 0.063 Uiso calc R 1 A .
H H19B 0.1775 0.4545 1.0869 0.063 Uiso calc R 1 . .
C C20 0.6113(3) 0.3055(2) 1.1340(2) 0.0602(8) Uani d . 1 . .
H H20A 0.7013 0.2686 1.1481 0.072 Uiso calc R 1 A .
H H20B 0.6476 0.3520 1.0999 0.072 Uiso calc R 1 . .
C C21 0.4786(4) 0.4271(2) 1.19290(19) 0.0599(8) Uani d . 1 . .
H H21A 0.5304 0.4612 1.1532 0.072 Uiso calc R 1 A .
H H21B 0.4890 0.4597 1.2413 0.072 Uiso calc R 1 . .
C C13 0.2066(19) 0.2439(6) 0.7938(5) 0.074(3) Uani d PDU 0.67(2) A 1
H H13A 0.1041 0.2243 0.7744 0.088 Uiso calc PR 0.67(2) A 1
H H13B 0.2860 0.2055 0.7723 0.088 Uiso calc PR 0.67(2) A 1
C C14 0.2347(13) 0.3376(6) 0.7702(5) 0.083(3) Uani d PDU 0.67(2) A 1
H H14A 0.1549 0.3751 0.7912 0.125 Uiso calc PR 0.67(2) A 1
H H14B 0.2309 0.3418 0.7146 0.125 Uiso calc PR 0.67(2) A 1
H H14C 0.3363 0.3564 0.7895 0.125 Uiso calc PR 0.67(2) A 1
O O3 0.3929(18) 0.1282(7) 0.8839(13) 0.062(3) Uani d PDU 0.67(2) A 1
O O4 0.2139(12) 0.2392(5) 0.8791(4) 0.058(2) Uani d PDU 0.67(2) A 1
C C17' 0.6589(9) 0.3204(6) 0.8669(5) 0.073(3) Uani d PDU 0.486(11) A 2
H H17C 0.6182 0.3800 0.8591 0.087 Uiso calc PR 0.486(11) A 2
H H17D 0.6411 0.2873 0.8192 0.087 Uiso calc PR 0.486(11) A 2
C C18' 0.8305(9) 0.3243(10) 0.8860(8) 0.138(6) Uani d PDU 0.486(11) A 2
H H18D 0.8469 0.3514 0.9360 0.207 Uiso calc PR 0.486(11) A 2
H H18E 0.8824 0.3588 0.8474 0.207 Uiso calc PR 0.486(11) A 2
H H18F 0.8731 0.2652 0.8869 0.207 Uiso calc PR 0.486(11) A 2
O O5' 0.472(2) 0.4130(5) 0.9552(9) 0.093(4) Uani d PDU 0.486(11) A 2
O O6' 0.5759(9) 0.2768(5) 0.9309(5) 0.069(2) Uani d PDU 0.486(11) A 2
N N1 0.1500(2) 0.20809(12) 1.02691(11) 0.0375(5) Uani d . 1 . .
N N2 0.3929(2) 0.12718(12) 1.04331(11) 0.0374(5) Uani d . 1 . .
N N3 0.2615(3) 0.33674(13) 1.05653(12) 0.0449(6) Uani d . 1 A .
N N4 0.4963(3) 0.25166(14) 1.09201(13) 0.0475(6) Uani d . 1 A .
O O1 0.0013(2) 0.31394(13) 1.08677(14) 0.0648(6) Uani d . 1 . .
O O2 0.5646(2) 0.11707(13) 1.14815(13) 0.0608(6) Uani d . 1 . .
O O7 0.3180(2) 0.41891(13) 1.17247(11) 0.0566(5) Uani d . 1 A .
O O8 0.5545(3) 0.34474(14) 1.20144(12) 0.0618(6) Uani d . 1 A .

loop_
_atom_site_aniso_label
_atom_site_aniso_U_11
_atom_site_aniso_U_22
_atom_site_aniso_U_33
_atom_site_aniso_U_12
_atom_site_aniso_U_13
_atom_site_aniso_U_23
C1 0.0355(12) 0.0315(12) 0.0422(13) -0.0067(10) 0.0018(10) -0.0061(9)
C2 0.0360(14) 0.0530(16) 0.0624(17) -0.0072(12) 0.0105(12) -0.0092(13)
C3 0.062(2) 0.070(2) 0.0591(18) -0.0242(17) 0.0251(15) -0.0011(15)
C4 0.072(2) 0.0566(18) 0.0555(17) -0.0118(16) 0.0055(15) 0.0170(14)
C5 0.0474(15) 0.0429(14) 0.0525(15) -0.0064(12) -0.0009(12) 0.0112(11)
C6 0.0365(12) 0.0292(11) 0.0417(13) -0.0044(9) 0.0016(10) -0.0033(9)
C7 0.0406(13) 0.0275(11) 0.0500(14) 0.0023(10) 0.0075(11) 0.0015(10)
C8 0.0376(13) 0.0352(13) 0.0497(14) 0.0000(10) -0.0049(11) -0.0029(10)
C9 0.0482(15) 0.0355(13) 0.0445(13) 0.0068(11) 0.0000(12) -0.0019(10)
C10 0.0277(12) 0.0464(14) 0.0554(15) 0.0002(11) 0.0096(12) -0.0036(12)
C11 0.0475(14) 0.0264(11) 0.0371(12) -0.0030(10) 0.0100(11) 0.0013(9)
C12 0.0659(18) 0.0314(13) 0.0376(13) -0.0028(13) 0.0095(12) 0.0003(10)
O3' 0.077(9) 0.035(5) 0.038(5) -0.010(5) 0.012(6) -0.011(4)
O4' 0.062(6) 0.031(4) 0.032(3) 0.001(4) 0.006(4) 0.006(3)
C13' 0.062(7) 0.068(7) 0.032(5) -0.003(6) -0.006(5) 0.008(4)
C14' 0.126(17) 0.136(16) 0.088(11) 0.032(13) -0.017(10) 0.024(10)
O5 0.149(7) 0.033(3) 0.057(6) -0.034(4) 0.032(5) -0.006(3)
O6 0.087(4) 0.075(4) 0.064(4) -0.044(3) 0.044(3) -0.022(3)
C17 0.093(7) 0.116(6) 0.080(6) -0.014(5) 0.032(5) 0.011(5)
C18 0.138(10) 0.144(8) 0.083(6) -0.059(7) 0.026(7) -0.022(6)
C15 0.0516(15) 0.0324(12) 0.0418(13) -0.0073(11) 0.0111(12) -0.0018(10)
C16 0.101(3) 0.0435(17) 0.0611(19) -0.0278(17) 0.0359(18) -0.0115(15)
C19 0.0693(19) 0.0316(13) 0.0570(16) 0.0024(13) 0.0018(14) -0.0053(11)
C20 0.0413(15) 0.0573(17) 0.082(2) -0.0108(13) 0.0072(15) -0.0167(15)
C21 0.070(2) 0.0495(17) 0.0606(18) -0.0125(15) -0.0006(15) -0.0127(13)
C13 0.112(7) 0.070(4) 0.040(3) 0.006(5) 0.007(4) 0.010(3)
C14 0.091(6) 0.100(5) 0.057(4) -0.013(4) -0.017(4) 0.046(4)
O3 0.083(6) 0.055(4) 0.048(3) 0.016(5) 0.016(5) -0.009(5)
O4 0.094(5) 0.040(3) 0.040(2) 0.000(3) 0.011(3) 0.0039(17)
C17' 0.065(5) 0.099(5) 0.056(5) -0.003(4) 0.031(4) 0.016(4)
C18' 0.075(6) 0.191(11) 0.152(11) 0.014(7) 0.056(7) 0.082(9)
O5' 0.174(9) 0.051(5) 0.054(6) -0.050(5) 0.032(5) -0.009(3)
O6' 0.079(4) 0.067(4) 0.062(4) -0.029(3) 0.034(3) -0.017(3)
N1 0.0430(11) 0.0289(10) 0.0408(11) -0.0006(8) 0.0044(9) -0.0017(8)
N2 0.0383(11) 0.0321(10) 0.0423(11) -0.0031(8) 0.0080(9) 0.0027(8)
N3 0.0570(14) 0.0281(10) 0.0499(12) -0.0026(9) 0.0066(10) -0.0057(9)
N4 0.0425(12) 0.0417(12) 0.0584(14) -0.0080(10) 0.0032(10) -0.0066(10)
O1 0.0508(12) 0.0512(12) 0.0929(16) 0.0124(10) 0.0103(11) -0.0191(10)
O2 0.0438(11) 0.0592(12) 0.0787(14) 0.0103(9) -0.0125(10) 0.0047(11)
O7 0.0639(13) 0.0579(12) 0.0485(11) -0.0026(10) 0.0086(10) -0.0118(9)
O8 0.0685(14) 0.0560(12) 0.0606(12) -0.0036(10) -0.0033(11) -0.0108(10)

loop_
_atom_type_symbol
_atom_type_description
_atom_type_scat_dispersion_real
_atom_type_scat_dispersion_imag
_atom_type_scat_source
C C 0.0033 0.0016 'International Tables Vol C Tables 4.2.6.8 and 6.1.1.4'
H H 0.0000 0.0000 'International Tables Vol C Tables 4.2.6.8 and 6.1.1.4'
N N 0.0061 0.0033 'International Tables Vol C Tables 4.2.6.8 and 6.1.1.4'
O O 0.0106 0.0060 'International Tables Vol C Tables 4.2.6.8 and 6.1.1.4'

loop_
_geom_angle_atom_site_label_1
_geom_angle_atom_site_label_2
_geom_angle_atom_site_label_3
_geom_angle
C2 C1 C6 118.6(2)
C2 C1 C8 120.0(2)
C6 C1 C8 121.4(2)
C3 C2 C1 121.3(3)
C3 C2 H2 119.4
C1 C2 H2 119.4
C4 C3 C2 119.7(3)
C4 C3 H3 120.1
C2 C3 H3 120.1
C5 C4 C3 120.0(3)
C5 C4 H4 120.0
C3 C4 H4 120.0
C4 C5 C6 121.4(3)
C4 C5 H5 119.3
C6 C5 H5 119.3
C5 C6 C1 119.0(2)
C5 C6 C7 118.6(2)
C1 C6 C7 122.4(2)
N2 C7 C6 114.35(19)
N2 C7 H7A 108.7
C6 C7 H7A 108.7
N2 C7 H7B 108.7
C6 C7 H7B 108.7
H7A C7 H7B 107.6
N1 C8 C1 113.4(2)
N1 C8 H8A 108.9
C1 C8 H8A 108.9
N1 C8 H8B 108.9
C1 C8 H8B 108.9
H8A C8 H8B 107.7
O1 C9 N1 126.1(3)
O1 C9 N3 126.3(2)
N1 C9 N3 107.6(2)
O2 C10 N2 126.5(2)
O2 C10 N4 125.9(3)
N2 C10 N4 107.6(2)
N1 C11 N2 114.30(18)
N1 C11 C12 110.9(2)
N2 C11 C12 110.86(18)
N1 C11 C15 102.62(18)
N2 C11 C15 103.76(19)
C12 C11 C15 114.01(18)
O3 C12 O4' 124.0(13)
O3' C12 O4' 126.5(19)
O3 C12 O4 127.8(11)
O3' C12 O4 123.8(19)
O3 C12 C11 123.9(11)
O3' C12 C11 125.3(19)
O4' C12 C11 108.0(7)
O4 C12 C11 108.3(4)
C12 O4' C13' 113.0(12)
O4' C13' C14' 110.0(9)
O4' C13' H13C 109.7
C14' C13' H13C 109.7
O4' C13' H13D 109.7
C14' C13' H13D 109.7
H13C C13' H13D 108.2
C13' C14' H14D 109.5
C13' C14' H14E 109.5
H14D C14' H14E 109.5
C13' C14' H14F 109.5
H14D C14' H14F 109.5
H14E C14' H14F 109.5
C16 O6 C17 125.6(7)
C18 C17 O6 110.2(8)
C18 C17 H17A 109.6
O6 C17 H17A 109.6
C18 C17 H17B 109.6
O6 C17 H17B 109.6
H17A C17 H17B 108.1
N4 C15 N3 115.5(2)
N4 C15 C16 110.4(2)
N3 C15 C16 111.7(2)
N4 C15 C11 102.06(18)
N3 C15 C11 102.55(19)
C16 C15 C11 114.1(2)
O5 C16 O6' 119.6(9)
O5' C16 O6' 124.8(8)
O5 C16 O6 128.0(7)
O5' C16 O6 123.0(10)
O5 C16 C15 123.0(8)
O5' C16 C15 122.9(9)
O6' C16 C15 112.3(4)
O6 C16 C15 109.1(4)
O7 C19 N3 113.6(2)
O7 C19 H19A 108.8
N3 C19 H19A 108.8
O7 C19 H19B 108.8
N3 C19 H19B 108.8
H19A C19 H19B 107.7
O8 C20 N4 114.1(2)
O8 C20 H20A 108.7
N4 C20 H20A 108.7
O8 C20 H20B 108.7
N4 C20 H20B 108.7
H20A C20 H20B 107.6
O8 C21 O7 112.8(2)
O8 C21 H21A 109.0
O7 C21 H21A 109.0
O8 C21 H21B 109.0
O7 C21 H21B 109.0
H21A C21 H21B 107.8
O4 C13 C14 108.4(5)
O4 C13 H13A 110.0
C14 C13 H13A 110.0
O4 C13 H13B 110.0
C14 C13 H13B 110.0
H13A C13 H13B 108.4
C12 O4 C13 118.9(7)
O6' C17' C18' 109.6(7)
O6' C17' H17C 109.7
C18' C17' H17C 109.7
O6' C17' H17D 109.7
C18' C17' H17D 109.7
H17C C17' H17D 108.2
C17' C18' H18D 109.5
C17' C18' H18E 109.5
H18D C18' H18E 109.5
C17' C18' H18F 109.5
H18D C18' H18F 109.5
H18E C18' H18F 109.5
C16 O6' C17' 113.0(6)
C9 N1 C11 113.6(2)
C9 N1 C8 124.1(2)
C11 N1 C8 122.06(18)
C10 N2 C11 112.5(2)
C10 N2 C7 121.6(2)
C11 N2 C7 121.8(2)
C9 N3 C15 112.50(19)
C9 N3 C19 121.1(2)
C15 N3 C19 124.6(2)
C10 N4 C15 113.0(2)
C10 N4 C20 121.7(2)
C15 N4 C20 124.8(2)
C19 O7 C21 117.1(2)
C20 O8 C21 117.0(2)

loop_
_geom_bond_atom_site_label_1
_geom_bond_atom_site_label_2
_geom_bond_distance
C1 C2 1.386(4)
C1 C6 1.402(3)
C1 C8 1.507(3)
C2 C3 1.381(4)
C2 H2 0.9300
C3 C4 1.372(5)
C3 H3 0.9300
C4 C5 1.362(4)
C4 H4 0.9300
C5 C6 1.392(3)
C5 H5 0.9300
C6 C7 1.509(3)
C7 N2 1.470(3)
C7 H7A 0.9700
C7 H7B 0.9700
C8 N1 1.453(3)
C8 H8A 0.9700
C8 H8B 0.9700
C9 O1 1.212(3)
C9 N1 1.363(3)
C9 N3 1.376(3)
C10 O2 1.205(3)
C10 N2 1.366(3)
C10 N4 1.390(4)
C11 N1 1.432(3)
C11 N2 1.433(3)
C11 C12 1.551(3)
C11 C15 1.575(3)
C12 O3 1.174(13)
C12 O3' 1.21(2)
C12 O4' 1.324(8)
C12 O4 1.340(6)
O4' C13' 1.461(9)
C13' C14' 1.502(9)
C13' H13C 0.9700
C13' H13D 0.9700
C14' H14D 0.9600
C14' H14E 0.9600
C14' H14F 0.9600
O5 C16 1.223(7)
O6 C16 1.347(7)
O6 C17 1.496(8)
C17 C18 1.468(8)
C17 H17A 0.9700
C17 H17B 0.9700
C18 H18A 0.9600
C18 H18B 0.9600
C18 H18C 0.9600
C15 N4 1.439(4)
C15 N3 1.439(3)
C15 C16 1.532(4)
C16 O5' 1.255(7)
C16 O6' 1.315(6)
C19 O7 1.404(3)
C19 N3 1.449(3)
C19 H19A 0.9700
C19 H19B 0.9700
C20 O8 1.401(4)
C20 N4 1.449(4)
C20 H20A 0.9700
C20 H20B 0.9700
C21 O8 1.404(4)
C21 O7 1.405(4)
C21 H21A 0.9700
C21 H21B 0.9700
C13 O4 1.472(6)
C13 C14 1.490(7)
C13 H13A 0.9700
C13 H13B 0.9700
C14 H14A 0.9600
C14 H14B 0.9600
C14 H14C 0.9600
C17' O6' 1.479(8)
C17' C18' 1.488(8)
C17' H17C 0.9700
C17' H17D 0.9700
C18' H18D 0.9600
C18' H18E 0.9600
C18' H18F 0.9600

loop_
_geom_hbond_atom_site_label_D
_geom_hbond_atom_site_label_H
_geom_hbond_atom_site_label_A
_geom_hbond_site_symmetry_A
_geom_hbond_distance_DH
_geom_hbond_distance_HA
_geom_hbond_distance_DA
_geom_hbond_angle_DHA
_geom_hbond_publ_flag
C2 H2 O2 1_455 0.93 2.41 3.282(3) 157 y
C3 H3 O7 2_547 0.93 2.53 3.434(3) 165 y
C13 H13B O7 4_565 0.97 2.56 3.374(10) 141 y
C8 H8A Cg 3_557 0.97 2.79 3.679(3) 153 y

loop_
_geom_torsion_atom_site_label_1
_geom_torsion_atom_site_label_2
_geom_torsion_atom_site_label_3
_geom_torsion_atom_site_label_4
_geom_torsion
C6 C1 C2 C3 -0.3(4)
C8 C1 C2 C3 179.5(2)
C1 C2 C3 C4 0.8(4)
C2 C3 C4 C5 -1.1(5)
C3 C4 C5 C6 0.9(5)
C4 C5 C6 C1 -0.3(4)
C4 C5 C6 C7 -179.5(3)
C2 C1 C6 C5 0.0(3)
C8 C1 C6 C5 -179.8(2)
C2 C1 C6 C7 179.2(2)
C8 C1 C6 C7 -0.5(3)
C5 C6 C7 N2 -123.3(2)
C1 C6 C7 N2 57.5(3)
C2 C1 C8 N1 122.6(2)
C6 C1 C8 N1 -57.7(3)
N1 C11 C12 O3 -137.7(11)
N2 C11 C12 O3 -9.6(11)
C15 C11 C12 O3 107.0(11)
N1 C11 C12 O3' -119.2(19)
N2 C11 C12 O3' 8.9(19)
C15 C11 C12 O3' 125.5(19)
N1 C11 C12 O4' 64.3(8)
N2 C11 C12 O4' -167.5(8)
C15 C11 C12 O4' -50.9(8)
N1 C11 C12 O4 42.9(5)
N2 C11 C12 O4 171.0(5)
C15 C11 C12 O4 -72.3(5)
O3 C12 O4' C13' 18.1(16)
O3' C12 O4' C13' 0(2)
O4 C12 O4' C13' -90(3)
C11 C12 O4' C13' 176.0(9)
C12 O4' C13' C14' 164(3)
C16 O6 C17 C18 -78.9(11)
N1 C11 C15 N4 111.6(2)
N2 C11 C15 N4 -7.7(2)
C12 C11 C15 N4 -128.4(2)
N1 C11 C15 N3 -8.4(2)
N2 C11 C15 N3 -127.63(19)
C12 C11 C15 N3 111.7(2)
N1 C11 C15 C16 -129.4(2)
N2 C11 C15 C16 111.4(3)
C12 C11 C15 C16 -9.3(3)
C17 O6 C16 O5 10.4(12)
C17 O6 C16 O5' -13.8(12)
C17 O6 C16 O6' 88.9(14)
C17 O6 C16 C15 -169.1(6)
N4 C15 C16 O5 -138.8(8)
N3 C15 C16 O5 -8.8(8)
C11 C15 C16 O5 107.0(8)
N4 C15 C16 O5' -114.6(10)
N3 C15 C16 O5' 15.4(10)
C11 C15 C16 O5' 131.1(9)
N4 C15 C16 O6' 66.9(5)
N3 C15 C16 O6' -163.1(5)
C11 C15 C16 O6' -47.3(6)
N4 C15 C16 O6 40.7(5)
N3 C15 C16 O6 170.7(4)
C11 C15 C16 O6 -73.5(5)
O3 C12 O4 C13 -4.3(13)
O3' C12 O4 C13 -23(2)
O4' C12 O4 C13 82(3)
C11 C12 O4 C13 175.0(5)
C14 C13 O4 C12 -125.5(15)
O5 C16 O6' C17' 20.8(11)
O5' C16 O6' C17' -2.3(13)
O6 C16 O6' C17' -96.4(14)
C15 C16 O6' C17' 176.2(5)
C18' C17' O6' C16 111.6(10)
O1 C9 N1 C11 -178.6(3)
N3 C9 N1 C11 3.1(3)
O1 C9 N1 C8 -4.0(4)
N3 C9 N1 C8 177.7(2)
N2 C11 N1 C9 115.2(2)
C12 C11 N1 C9 -118.6(2)
C15 C11 N1 C9 3.5(3)
N2 C11 N1 C8 -59.6(3)
C12 C11 N1 C8 66.7(3)
C15 C11 N1 C8 -171.2(2)
C1 C8 N1 C9 -97.1(3)
C1 C8 N1 C11 77.0(3)
O2 C10 N2 C11 171.9(2)
N4 C10 N2 C11 -9.1(3)
O2 C10 N2 C7 14.5(4)
N4 C10 N2 C7 -166.44(19)
N1 C11 N2 C10 -100.4(2)
C12 C11 N2 C10 133.3(2)
C15 C11 N2 C10 10.5(2)
N1 C11 N2 C7 56.9(3)
C12 C11 N2 C7 -69.4(3)
C15 C11 N2 C7 167.85(19)
C6 C7 N2 C10 82.1(3)
C6 C7 N2 C11 -73.2(3)
O1 C9 N3 C15 172.3(3)
N1 C9 N3 C15 -9.4(3)
O1 C9 N3 C19 6.9(4)
N1 C9 N3 C19 -174.8(2)
N4 C15 N3 C9 -99.0(2)
C16 C15 N3 C9 133.7(2)
C11 C15 N3 C9 11.1(3)
N4 C15 N3 C19 65.8(3)
C16 C15 N3 C19 -61.5(3)
C11 C15 N3 C19 175.9(2)
O7 C19 N3 C9 83.6(3)
O7 C19 N3 C15 -79.9(3)
O2 C10 N4 C15 -177.6(2)
N2 C10 N4 C15 3.4(3)
O2 C10 N4 C20 10.3(4)
N2 C10 N4 C20 -168.7(2)
N3 C15 N4 C10 113.3(2)
C16 C15 N4 C10 -118.8(2)
C11 C15 N4 C10 2.9(3)
N3 C15 N4 C20 -74.9(3)
C16 C15 N4 C20 53.0(3)
C11 C15 N4 C20 174.7(2)
O8 C20 N4 C10 -98.2(3)
O8 C20 N4 C15 90.6(3)
N3 C19 O7 C21 95.6(3)
O8 C21 O7 C19 -94.7(3)
N4 C20 O8 C21 -86.9(3)
O7 C21 O8 C20 85.3(3)
